data_2242385
loop_
_publ_author_name
'Ren, Gan'
'Sang, Ge'

_publ_section_title
;
 Synthesis and crystal structure of
 decacarbonyl(\m~3~-3,7-dithianonane-1,9-dithiolato)bis(\m~2~-propane-1,3-dithiolato)nickel(II)tetrairon(II)
 dichloromethane disolvate
;
_journal_issue 3
_journal_name_full 'Acta Crystallographica Section E'
_journal_page_first 328
_journal_page_last 331
_journal_paper_doi 10.1107/S2056989018001731
_journal_volume 74
_journal_year 2018
_chemical_formula_iupac '[Fe4 Ni (C3 H6 S2)2 (C7 H14 S4) (C O)10], 2C H2 Cl2'
_chemical_formula_moiety 'C23 H26 Fe4 Ni O10 S8, 2(C H2 Cl2)'
_chemical_formula_sum 'C25 H30 Cl4 Fe4 Ni O10 S8'
_chemical_formula_weight 1170.88
_chemical_name_common Fe4NiS6
_chemical_name_systematic
'Decacarbonyl(\m~3~-3,7-dithianonane-1,9-dithiolato)bis(\m~2~-propane-1,3-dithiolato)nickel(II)tetrairon(II) dichloromethane disolvate'
_space_group_IT_number 2
_symmetry_cell_setting triclinic
_symmetry_space_group_name_Hall '-P 1'
_symmetry_space_group_name_H-M 'P -1'
_atom_sites_solution_hydrogens geom
_atom_sites_solution_primary direct
_atom_sites_solution_secondary difmap
_audit_creation_method SHELXL-97
_cell_angle_alpha 77.860(4)
_cell_angle_beta 67.570(4)
_cell_angle_gamma 64.036(4)
_cell_formula_units_Z 2
_cell_length_a 12.4340(8)
_cell_length_b 13.9981(10)
_cell_length_c 14.4912(9)
_cell_measurement_reflns_used 6326
_cell_measurement_temperature 243(2)
_cell_measurement_theta_max 25.00
_cell_measurement_theta_min 1.93
_cell_volume 2093.3(3)
_computing_cell_refinement
;
SAINT-Plus (Bruker, 2007)
;
_computing_data_collection
;
APEX2 (Bruker, 2007)
;
_computing_data_reduction
;
SAINT-Plus (Bruker, 2007)
;
_computing_molecular_graphics
;
SHELXTL (Sheldrick, 2008) and Mercury (Macrae <i>et al.</i>,
2008)
;
_computing_publication_material
;
SHELXL97 (Sheldrick, 2008), PLATON (Spek, 2009) and
publCIF (Westrip, 2010)
;
_computing_structure_refinement
;
SHELXL97 (Sheldrick, 2008)
;
_computing_structure_solution
;
SHELXS97 (Sheldrick, 2008)
;
_diffrn_ambient_temperature 243(2)
_diffrn_measured_fraction_theta_full 0.996
_diffrn_measured_fraction_theta_max 0.996
_diffrn_measurement_device_type 'Bruker APEXII area detector'
_diffrn_measurement_method 'phi and omega scans'
_diffrn_radiation_monochromator graphite
_diffrn_radiation_source 'fine-focus sealed tube'
_diffrn_radiation_type MoK\a
_diffrn_radiation_wavelength 0.71073
_diffrn_reflns_av_R_equivalents 0.0337
_diffrn_reflns_av_sigmaI/netI 0.0394
_diffrn_reflns_limit_h_max 14
_diffrn_reflns_limit_h_min -14
_diffrn_reflns_limit_k_max 16
_diffrn_reflns_limit_k_min -16
_diffrn_reflns_limit_l_max 17
_diffrn_reflns_limit_l_min -17
_diffrn_reflns_number 20488
_diffrn_reflns_theta_full 25.00
_diffrn_reflns_theta_max 25.00
_diffrn_reflns_theta_min 1.93
_diffrn_standards_decay_% 0
_diffrn_standards_number 0
_exptl_absorpt_coefficient_mu 2.497
_exptl_absorpt_correction_T_max 0.6351
_exptl_absorpt_correction_T_min 0.4350
_exptl_absorpt_correction_type multi-scan
_exptl_absorpt_process_details
;
(SADABS; Bruker, 2007)
;
_exptl_crystal_colour red
_exptl_crystal_density_diffrn 1.858
_exptl_crystal_density_method 'not measured'
_exptl_crystal_description block
_exptl_crystal_F_000 1176
_exptl_crystal_size_max 0.40
_exptl_crystal_size_mid 0.30
_exptl_crystal_size_min 0.20
_refine_diff_density_max 0.940
_refine_diff_density_min -0.592
_refine_ls_extinction_method none
_refine_ls_goodness_of_fit_ref 1.013
_refine_ls_hydrogen_treatment constr
_refine_ls_matrix_type full
_refine_ls_number_parameters 497
_refine_ls_number_reflns 7352
_refine_ls_number_restraints 12
_refine_ls_restrained_S_all 1.016
_refine_ls_R_factor_all 0.0445
_refine_ls_R_factor_gt 0.0319
_refine_ls_shift/su_max 0.002
_refine_ls_shift/su_mean 0.000
_refine_ls_structure_factor_coef Fsqd
_refine_ls_weighting_details 'calc w=1/[\s^2^(Fo^2^)+(0.0322P)^2^+1.0504P] where P=(Fo^2^+2Fc^2^)/3'
_refine_ls_weighting_scheme calc
_refine_ls_wR_factor_gt 0.0685
_refine_ls_wR_factor_ref 0.0751
_reflns_number_gt 5928
_reflns_number_total 7352
_reflns_threshold_expression >2sigma(I)
_cod_data_source_file su5420sup1.cif
_cod_data_source_block I
_cod_original_cell_volume 2093.3(2)
_cod_database_code 2242385

loop_
_symmetry_equiv_pos_as_xyz
'x, y, z'
'-x, -y, -z'

loop_
_atom_site_type_symbol
_atom_site_label
_atom_site_fract_x
_atom_site_fract_y
_atom_site_fract_z
_atom_site_U_iso_or_equiv
_atom_site_adp_type
_atom_site_calc_flag
_atom_site_refinement_flags
_atom_site_occupancy
_atom_site_symmetry_multiplicity
_atom_site_disorder_assembly
_atom_site_disorder_group
Fe Fe1 0.63313(4) 0.79098(4) 0.59106(3) 0.02955(12) Uani d . 1 1 . .
Fe Fe2 0.71720(4) 0.66176(3) 0.45877(3) 0.02572(11) Uani d . 1 1 . .
Fe Fe3 0.81044(4) 0.79149(3) 0.02362(3) 0.02590(11) Uani d . 1 1 . .
Fe Fe4 0.88790(4) 0.91380(4) -0.11165(4) 0.03041(12) Uani d . 1 1 . .
Ni Ni1 0.75218(3) 0.60567(3) 0.21998(3) 0.02502(10) Uani d . 1 1 . .
S S1 0.84093(8) 0.68240(7) 0.52818(7) 0.0376(2) Uani d . 1 1 . .
S S2 0.64699(8) 0.84026(7) 0.42929(7) 0.0373(2) Uani d . 1 1 . .
S S3 0.90803(7) 0.88819(7) 0.04133(7) 0.0320(2) Uani d . 1 1 . .
S S4 0.67953(7) 0.94975(7) -0.02773(6) 0.03083(19) Uani d . 1 1 . .
S S5 0.85931(7) 0.62317(6) 0.29938(6) 0.02740(18) Uani d . 1 1 . .
S S6 0.68591(7) 0.77643(6) 0.18533(6) 0.02789(18) Uani d . 1 1 . .
S S7 0.62939(8) 0.59262(7) 0.15145(6) 0.0325(2) Uani d . 1 1 . .
S S8 0.83260(8) 0.43272(6) 0.24203(6) 0.03208(19) Uani d . 1 1 . .
O O1 0.6078(2) 0.9814(2) 0.6672(2) 0.0544(7) Uani d . 1 1 . .
O O2 0.6228(3) 0.6580(3) 0.7763(2) 0.0759(10) Uani d . 1 1 . .
O O3 0.4837(2) 0.6692(2) 0.4504(2) 0.0603(8) Uani d . 1 1 . .
O O4 0.3661(2) 0.8440(2) 0.6263(2) 0.0582(8) Uani d . 1 1 . .
O O5 0.7473(3) 0.4637(2) 0.5800(2) 0.0745(10) Uani d . 1 1 . .
O O6 0.7703(3) 0.6795(2) -0.0997(2) 0.0656(8) Uani d . 1 1 . .
O O7 1.0350(2) 0.5987(2) 0.0248(2) 0.0556(7) Uani d . 1 1 . .
O O8 1.1618(2) 0.7912(2) -0.1818(2) 0.0583(8) Uani d . 1 1 . .
O O9 0.8921(3) 1.1258(2) -0.1749(2) 0.0697(9) Uani d . 1 1 . .
O O10 0.8462(3) 0.8648(2) -0.2789(2) 0.0589(8) Uani d . 1 1 . .
C C1 0.6208(3) 0.9071(3) 0.6366(3) 0.0370(8) Uani d . 1 1 . .
C C2 0.6287(4) 0.7096(3) 0.7035(3) 0.0453(9) Uani d . 1 1 . .
C C3 0.5787(3) 0.6654(3) 0.4492(3) 0.0376(8) Uani d . 1 1 . .
C C4 0.4700(3) 0.8252(3) 0.6137(3) 0.0396(9) Uani d . 1 1 . .
C C5 0.7381(3) 0.5402(3) 0.5288(3) 0.0418(9) Uani d . 1 1 . .
C C6 0.7805(3) 0.7242(3) -0.0477(3) 0.0387(8) Uani d . 1 1 . .
C C7 0.9462(3) 0.6750(3) 0.0261(3) 0.0359(8) Uani d . 1 1 . .
C C8 1.0549(3) 0.8382(3) -0.1562(3) 0.0383(8) Uani d . 1 1 . .
C C9 0.8892(3) 1.0439(3) -0.1504(3) 0.0422(9) Uani d . 1 1 . .
C C10 0.8630(3) 0.8853(3) -0.2144(3) 0.0408(9) Uani d . 1 1 . .
C C11 0.9377(4) 0.7519(4) 0.4431(3) 0.0619(13) Uani d . 1 1 . .
H H11A 0.9970 0.7488 0.4729 0.074 Uiso calc R 1 1 . .
H H11B 0.9867 0.7140 0.3819 0.074 Uiso calc R 1 1 . .
C C12 0.8670(4) 0.8653(4) 0.4168(3) 0.0689(15) Uani d . 1 1 . .
H H12A 0.9276 0.8961 0.3757 0.083 Uiso calc R 1 1 . .
H H12B 0.8182 0.9036 0.4777 0.083 Uiso calc R 1 1 . .
C C13 0.7789(4) 0.8813(3) 0.3618(3) 0.0578(12) Uani d . 1 1 . .
H H13A 0.8285 0.8426 0.3011 0.069 Uiso calc R 1 1 . .
H H13B 0.7442 0.9562 0.3419 0.069 Uiso calc R 1 1 . .
C C14 0.6123(3) 1.0571(3) 0.0566(3) 0.0460(9) Uani d U 1 1 . .
H H14A 0.6164 1.1208 0.0158 0.055 Uiso calc R 1 1 . .
H H14B 0.5233 1.0706 0.0901 0.055 Uiso calc R 1 1 . .
C C15 0.6679(4) 1.0435(3) 0.1332(3) 0.0607(11) Uani d U 1 1 . .
H H15A 0.6275 1.1110 0.1645 0.073 Uiso calc R 1 1 . .
H H15B 0.6428 0.9928 0.1839 0.073 Uiso calc R 1 1 . .
C C16 0.8032(3) 1.0094(3) 0.1091(3) 0.0498(10) Uani d U 1 1 . .
H H16A 0.8201 0.9999 0.1712 0.060 Uiso calc R 1 1 . .
H H16B 0.8265 1.0669 0.0700 0.060 Uiso calc R 1 1 . .
C C17 0.5253(3) 0.8050(3) 0.1922(3) 0.0358(8) Uani d . 1 1 . .
H H17A 0.4742 0.8006 0.2616 0.043 Uiso calc R 1 1 . .
H H17B 0.4885 0.8772 0.1659 0.043 Uiso calc R 1 1 . .
C C18 0.5215(3) 0.7290(3) 0.1343(3) 0.0389(9) Uani d . 1 1 . .
H H18A 0.5443 0.7507 0.0637 0.047 Uiso calc R 1 1 . .
H H18B 0.4359 0.7323 0.1563 0.047 Uiso calc R 1 1 . .
C C19 0.5269(3) 0.5391(3) 0.2543(3) 0.0384(8) Uani d . 1 1 . .
H H19A 0.4915 0.5806 0.3124 0.046 Uiso calc R 1 1 . .
H H19B 0.4574 0.5444 0.2356 0.046 Uiso calc R 1 1 . .
C C20 0.6004(3) 0.4242(3) 0.2799(3) 0.0406(9) Uani d . 1 1 . .
H H20A 0.6433 0.3859 0.2190 0.049 Uiso calc R 1 1 . .
H H20B 0.5402 0.3944 0.3244 0.049 Uiso calc R 1 1 . .
C C21 0.6982(3) 0.4026(3) 0.3286(3) 0.0373(8) Uani d . 1 1 . .
H H21A 0.7284 0.3284 0.3518 0.045 Uiso calc R 1 1 . .
H H21B 0.6586 0.4456 0.3862 0.045 Uiso calc R 1 1 . .
C C22 0.9260(3) 0.4059(3) 0.3229(3) 0.0390(9) Uani d . 1 1 . .
H H22A 0.8729 0.4082 0.3925 0.047 Uiso calc R 1 1 . .
H H22B 0.9939 0.3356 0.3121 0.047 Uiso calc R 1 1 . .
C C23 0.9805(3) 0.4890(3) 0.2984(3) 0.0380(9) Uani d . 1 1 . .
H H23A 1.0450 0.4776 0.2329 0.046 Uiso calc R 1 1 . .
H H23B 1.0204 0.4815 0.3469 0.046 Uiso calc R 1 1 . .
C C24 0.2347(12) 0.6444(8) 1.0636(13) 0.084(5) Uani d P 0.50 1 A 1
H H24A 0.2297 0.5877 1.0390 0.101 Uiso calc PR 0.50 1 A 1
H H24B 0.1599 0.7081 1.0624 0.101 Uiso calc PR 0.50 1 A 1
Cl Cl1 0.3634(8) 0.6661(6) 0.9840(8) 0.099(2) Uani d P 0.50 1 A 1
C C24A 0.2888(15) 0.5782(14) 1.0674(11) 0.111(5) Uani d P 0.50 1 A 2
H H24C 0.2191 0.6039 1.0415 0.133 Uiso calc PR 0.50 1 A 2
H H24D 0.3270 0.5013 1.0658 0.133 Uiso calc PR 0.50 1 A 2
Cl Cl1A 0.4044(7) 0.6293(7) 0.9861(7) 0.106(2) Uani d P 0.50 1 A 2
Cl Cl2 0.23047(12) 0.61093(11) 1.18636(13) 0.0906(4) Uani d . 1 1 . .
C C25 0.7905(4) 1.1147(4) -0.4497(3) 0.0579(11) Uani d . 1 1 . .
H H25A 0.7078 1.1437 -0.4576 0.069 Uiso calc R 1 1 B 1
H H25B 0.8105 1.0404 -0.4274 0.069 Uiso calc R 1 1 B 1
Cl Cl3 0.7839(13) 1.1824(16) -0.3584(7) 0.077(2) Uani d P 0.77(6) 1 C 1
Cl Cl3A 0.7681(19) 1.215(3) -0.382(4) 0.070(7) Uani d P 0.23(6) 1 C 2
Cl Cl4 0.90311(11) 1.12301(10) -0.56564(9) 0.0686(3) Uani d . 1 1 C .

loop_
_atom_site_aniso_label
_atom_site_aniso_U_11
_atom_site_aniso_U_22
_atom_site_aniso_U_33
_atom_site_aniso_U_12
_atom_site_aniso_U_13
_atom_site_aniso_U_23
Fe1 0.0318(2) 0.0291(3) 0.0275(3) -0.0109(2) -0.0094(2) -0.0046(2)
Fe2 0.0280(2) 0.0249(2) 0.0249(3) -0.01072(19) -0.00932(19) -0.00100(19)
Fe3 0.0287(2) 0.0246(2) 0.0253(3) -0.01209(19) -0.00882(19) 0.00017(19)
Fe4 0.0321(2) 0.0322(3) 0.0283(3) -0.0166(2) -0.0092(2) 0.0031(2)
Ni1 0.0291(2) 0.0233(2) 0.0248(2) -0.01258(17) -0.00913(17) 0.00011(17)
S1 0.0312(4) 0.0456(5) 0.0374(5) -0.0104(4) -0.0159(4) -0.0070(4)
S2 0.0453(5) 0.0255(5) 0.0313(5) -0.0049(4) -0.0147(4) 0.0011(4)
S3 0.0328(4) 0.0336(5) 0.0357(5) -0.0150(4) -0.0157(4) -0.0015(4)
S4 0.0295(4) 0.0324(5) 0.0315(5) -0.0116(3) -0.0138(4) 0.0020(4)
S5 0.0296(4) 0.0275(4) 0.0267(4) -0.0118(3) -0.0101(3) -0.0017(3)
S6 0.0342(4) 0.0249(4) 0.0256(4) -0.0141(3) -0.0098(3) 0.0021(3)
S7 0.0377(4) 0.0347(5) 0.0326(5) -0.0199(4) -0.0139(4) 0.0008(4)
S8 0.0383(4) 0.0248(4) 0.0320(5) -0.0123(4) -0.0096(4) -0.0033(4)
O1 0.0494(15) 0.0471(17) 0.072(2) -0.0168(13) -0.0161(14) -0.0250(15)
O2 0.101(2) 0.079(2) 0.046(2) -0.038(2) -0.0312(19) 0.0208(17)
O3 0.0382(14) 0.097(2) 0.0568(19) -0.0337(15) -0.0072(13) -0.0268(17)
O4 0.0315(14) 0.0600(19) 0.079(2) -0.0138(13) -0.0101(13) -0.0212(16)
O5 0.108(2) 0.0373(17) 0.0499(19) -0.0269(17) -0.0060(18) 0.0124(14)
O6 0.092(2) 0.075(2) 0.0529(19) -0.0474(18) -0.0224(17) -0.0175(16)
O7 0.0447(15) 0.0417(17) 0.0584(19) -0.0022(13) -0.0121(14) -0.0021(14)
O8 0.0347(15) 0.0520(17) 0.083(2) -0.0141(13) -0.0042(14) -0.0303(16)
O9 0.105(2) 0.0460(19) 0.072(2) -0.0437(18) -0.0391(19) 0.0189(16)
O10 0.0622(17) 0.080(2) 0.0408(17) -0.0291(16) -0.0211(14) -0.0068(15)
C1 0.0333(18) 0.041(2) 0.036(2) -0.0129(16) -0.0103(16) -0.0072(17)
C2 0.050(2) 0.050(2) 0.036(2) -0.0194(19) -0.0140(19) -0.005(2)
C3 0.0376(19) 0.046(2) 0.030(2) -0.0165(17) -0.0061(16) -0.0129(17)
C4 0.041(2) 0.034(2) 0.042(2) -0.0118(16) -0.0118(17) -0.0096(17)
C5 0.050(2) 0.032(2) 0.033(2) -0.0151(17) -0.0038(17) -0.0047(17)
C6 0.048(2) 0.038(2) 0.034(2) -0.0223(17) -0.0109(17) -0.0021(17)
C7 0.0370(19) 0.037(2) 0.030(2) -0.0158(17) -0.0059(16) -0.0019(16)
C8 0.044(2) 0.041(2) 0.039(2) -0.0256(18) -0.0107(17) -0.0049(17)
C9 0.050(2) 0.043(2) 0.036(2) -0.0220(19) -0.0148(18) 0.0044(18)
C10 0.0358(19) 0.050(2) 0.034(2) -0.0178(17) -0.0104(17) 0.0029(18)
C11 0.047(2) 0.087(4) 0.065(3) -0.041(2) -0.005(2) -0.022(3)
C12 0.073(3) 0.077(3) 0.064(3) -0.060(3) 0.020(2) -0.031(3)
C13 0.082(3) 0.032(2) 0.045(3) -0.031(2) 0.003(2) 0.0018(18)
C14 0.0418(18) 0.0329(19) 0.056(2) -0.0040(15) -0.0186(17) -0.0082(17)
C15 0.058(2) 0.053(2) 0.067(2) -0.0070(18) -0.0216(19) -0.0259(19)
C16 0.055(2) 0.045(2) 0.057(2) -0.0145(17) -0.0242(19) -0.0190(19)
C17 0.0304(17) 0.036(2) 0.036(2) -0.0127(15) -0.0085(15) 0.0046(16)
C18 0.0354(18) 0.044(2) 0.043(2) -0.0199(16) -0.0191(17) 0.0078(17)
C19 0.0392(19) 0.042(2) 0.041(2) -0.0240(17) -0.0126(17) 0.0006(17)
C20 0.046(2) 0.035(2) 0.045(2) -0.0268(17) -0.0076(18) -0.0004(17)
C21 0.047(2) 0.0281(19) 0.034(2) -0.0196(16) -0.0077(17) 0.0048(15)
C22 0.0445(19) 0.0256(19) 0.041(2) -0.0052(16) -0.0180(17) -0.0022(16)
C23 0.0303(17) 0.035(2) 0.044(2) -0.0039(15) -0.0128(16) -0.0100(17)
C24 0.079(8) 0.035(6) 0.177(14) -0.002(5) -0.098(9) -0.021(7)
Cl1 0.130(5) 0.091(4) 0.092(3) -0.040(3) -0.057(3) -0.006(3)
C24A 0.139(14) 0.157(15) 0.095(10) -0.107(12) -0.033(10) -0.025(12)
Cl1A 0.114(5) 0.147(7) 0.088(3) -0.087(5) -0.039(3) 0.021(4)
Cl2 0.0710(8) 0.0752(9) 0.1187(13) -0.0267(7) -0.0299(8) 0.0007(8)
C25 0.050(2) 0.060(3) 0.061(3) -0.026(2) -0.012(2) -0.002(2)
Cl3 0.052(3) 0.130(5) 0.061(2) -0.049(3) -0.0078(15) -0.021(3)
Cl3A 0.041(4) 0.086(12) 0.090(14) -0.015(6) -0.021(6) -0.038(8)
Cl4 0.0661(7) 0.0681(8) 0.0531(7) -0.0241(6) -0.0090(6) 0.0070(6)

loop_
_atom_type_symbol
_atom_type_description
_atom_type_scat_dispersion_real
_atom_type_scat_dispersion_imag
_atom_type_scat_source
C C 0.0033 0.0016 'International Tables Vol C Tables 4.2.6.8 and 6.1.1.4'
H H 0.0000 0.0000 'International Tables Vol C Tables 4.2.6.8 and 6.1.1.4'
O O 0.0106 0.0060 'International Tables Vol C Tables 4.2.6.8 and 6.1.1.4'
S S 0.1246 0.1234 'International Tables Vol C Tables 4.2.6.8 and 6.1.1.4'
Fe Fe 0.3463 0.8444 'International Tables Vol C Tables 4.2.6.8 and 6.1.1.4'
Ni Ni 0.3393 1.1124 'International Tables Vol C Tables 4.2.6.8 and 6.1.1.4'
Cl Cl 0.1484 0.1585 'International Tables Vol C Tables 4.2.6.8 and 6.1.1.4'

loop_
_geom_angle_atom_site_label_1
_geom_angle_atom_site_label_2
_geom_angle_atom_site_label_3
_geom_angle
C4 Fe1 C2 91.51(17)
C4 Fe1 C1 99.37(15)
C2 Fe1 C1 97.89(17)
C4 Fe1 S2 85.96(13)
C2 Fe1 S2 159.36(12)
C1 Fe1 S2 102.74(12)
C4 Fe1 S1 151.33(11)
C2 Fe1 S1 87.50(12)
C1 Fe1 S1 109.15(11)
S2 Fe1 S1 85.04(4)
C4 Fe1 Fe2 96.33(11)
C2 Fe1 Fe2 103.85(12)
C1 Fe1 Fe2 152.74(12)
S2 Fe1 Fe2 56.24(3)
S1 Fe1 Fe2 56.38(3)
C5 Fe2 C3 90.13(18)
C5 Fe2 S2 157.67(12)
C3 Fe2 S2 89.49(12)
C5 Fe2 S1 86.92(13)
C3 Fe2 S1 157.92(11)
S2 Fe2 S1 85.10(4)
C5 Fe2 S5 106.91(11)
C3 Fe2 S5 102.64(11)
S2 Fe2 S5 94.94(3)
S1 Fe2 S5 99.15(3)
C5 Fe2 Fe1 102.21(12)
C3 Fe2 Fe1 103.06(10)
S2 Fe2 Fe1 56.27(3)
S1 Fe2 Fe1 56.46(3)
S5 Fe2 Fe1 140.73(3)
C6 Fe3 C7 87.86(16)
C6 Fe3 S4 89.82(12)
C7 Fe3 S4 161.61(12)
C6 Fe3 S3 152.86(12)
C7 Fe3 S3 88.74(11)
S4 Fe3 S3 85.04(3)
C6 Fe3 S6 106.05(12)
C7 Fe3 S6 97.86(11)
S4 Fe3 S6 100.31(3)
S3 Fe3 S6 101.09(3)
C6 Fe3 Fe4 99.19(12)
C7 Fe3 Fe4 106.02(11)
S4 Fe3 Fe4 56.41(3)
S3 Fe3 Fe4 56.14(3)
S6 Fe3 Fe4 145.71(3)
C10 Fe4 C8 93.52(16)
C10 Fe4 C9 100.99(17)
C8 Fe4 C9 98.17(16)
C10 Fe4 S3 156.81(13)
C8 Fe4 S3 86.09(12)
C9 Fe4 S3 102.02(12)
C10 Fe4 S4 86.56(11)
C8 Fe4 S4 158.66(12)
C9 Fe4 S4 102.77(12)
S3 Fe4 S4 85.57(3)
C10 Fe4 Fe3 100.97(12)
C8 Fe4 Fe3 102.60(12)
C9 Fe4 Fe3 148.60(12)
S3 Fe4 Fe3 56.78(3)
S4 Fe4 Fe3 56.64(3)
S6 Ni1 S5 88.17(3)
S6 Ni1 S8 174.85(4)
S5 Ni1 S8 92.01(3)
S6 Ni1 S7 91.05(3)
S5 Ni1 S7 175.01(4)
S8 Ni1 S7 89.22(3)
C11 S1 Fe2 112.33(15)
C11 S1 Fe1 113.21(15)
Fe2 S1 Fe1 67.16(3)
C13 S2 Fe2 111.11(14)
C13 S2 Fe1 112.09(15)
Fe2 S2 Fe1 67.49(3)
C16 S3 Fe4 108.98(14)
C16 S3 Fe3 115.56(13)
Fe4 S3 Fe3 67.07(3)
C14 S4 Fe4 110.26(13)
C14 S4 Fe3 114.30(13)
Fe4 S4 Fe3 66.96(3)
C23 S5 Ni1 101.59(11)
C23 S5 Fe2 110.57(13)
Ni1 S5 Fe2 103.94(3)
C17 S6 Ni1 99.83(11)
C17 S6 Fe3 111.08(12)
Ni1 S6 Fe3 103.81(3)
C18 S7 C19 102.54(16)
C18 S7 Ni1 105.10(11)
C19 S7 Ni1 103.26(12)
C22 S8 C21 101.18(17)
C22 S8 Ni1 104.79(11)
C21 S8 Ni1 103.69(11)
O1 C1 Fe1 177.2(3)
O2 C2 Fe1 178.3(4)
O3 C3 Fe2 174.9(3)
O4 C4 Fe1 177.4(3)
O5 C5 Fe2 175.9(3)
O6 C6 Fe3 174.5(3)
O7 C7 Fe3 177.9(3)
O8 C8 Fe4 177.5(3)
O9 C9 Fe4 178.7(4)
O10 C10 Fe4 178.1(4)
C12 C11 S1 115.6(3)
C12 C11 H11A 108.4
S1 C11 H11A 108.4
C12 C11 H11B 108.4
S1 C11 H11B 108.4
H11A C11 H11B 107.4
C11 C12 C13 114.2(3)
C11 C12 H12A 108.7
C13 C12 H12A 108.7
C11 C12 H12B 108.7
C13 C12 H12B 108.7
H12A C12 H12B 107.6
C12 C13 S2 116.7(3)
C12 C13 H13A 108.1
S2 C13 H13A 108.1
C12 C13 H13B 108.1
S2 C13 H13B 108.1
H13A C13 H13B 107.3
C15 C14 S4 118.8(3)
C15 C14 H14A 107.6
S4 C14 H14A 107.6
C15 C14 H14B 107.6
S4 C14 H14B 107.6
H14A C14 H14B 107.0
C16 C15 C14 121.5(4)
C16 C15 H15A 107.0
C14 C15 H15A 107.0
C16 C15 H15B 107.0
C14 C15 H15B 107.0
H15A C15 H15B 106.7
C15 C16 S3 118.0(3)
C15 C16 H16A 107.8
S3 C16 H16A 107.8
C15 C16 H16B 107.8
S3 C16 H16B 107.8
H16A C16 H16B 107.1
C18 C17 S6 112.5(2)
C18 C17 H17A 109.1
S6 C17 H17A 109.1
C18 C17 H17B 109.1
S6 C17 H17B 109.1
H17A C17 H17B 107.8
C17 C18 S7 111.7(2)
C17 C18 H18A 109.3
S7 C18 H18A 109.3
C17 C18 H18B 109.3
S7 C18 H18B 109.3
H18A C18 H18B 107.9
C20 C19 S7 110.6(2)
C20 C19 H19A 109.5
S7 C19 H19A 109.5
C20 C19 H19B 109.5
S7 C19 H19B 109.5
H19A C19 H19B 108.1
C19 C20 C21 116.8(3)
C19 C20 H20A 108.1
C21 C20 H20A 108.1
C19 C20 H20B 108.1
C21 C20 H20B 108.1
H20A C20 H20B 107.3
C20 C21 S8 111.9(2)
C20 C21 H21A 109.2
S8 C21 H21A 109.2
C20 C21 H21B 109.2
S8 C21 H21B 109.2
H21A C21 H21B 107.9
C23 C22 S8 108.5(2)
C23 C22 H22A 110.0
S8 C22 H22A 110.0
C23 C22 H22B 110.0
S8 C22 H22B 110.0
H22A C22 H22B 108.4
C22 C23 S5 111.9(2)
C22 C23 H23A 109.2
S5 C23 H23A 109.2
C22 C23 H23B 109.2
S5 C23 H23B 109.2
H23A C23 H23B 107.9
Cl1 C24 Cl2 116.0(6)
Cl1 C24 H24A 108.3
Cl2 C24 H24A 108.3
Cl1 C24 H24B 108.3
Cl2 C24 H24B 108.3
H24A C24 H24B 107.4
Cl2 C24A Cl1A 115.0(8)
Cl2 C24A H24C 108.5
Cl1A C24A H24C 108.5
Cl2 C24A H24D 108.5
Cl1A C24A H24D 108.5
H24C C24A H24D 107.5
C24A Cl2 C24 29.9(6)
Cl3 C25 Cl3A 17.1(14)
Cl3 C25 Cl4 113.1(3)
Cl3A C25 Cl4 105.2(17)
Cl3 C25 H25A 109.0
Cl3A C25 H25A 98.9
Cl4 C25 H25A 109.0
Cl3 C25 H25B 109.0
Cl3A C25 H25B 126.0
Cl4 C25 H25B 109.0
H25A C25 H25B 107.8

loop_
_geom_bond_atom_site_label_1
_geom_bond_atom_site_label_2
_geom_bond_distance
Fe1 C4 1.778(4)
Fe1 C2 1.779(4)
Fe1 C1 1.805(4)
Fe1 S2 2.2620(10)
Fe1 S1 2.2724(9)
Fe1 Fe2 2.5126(6)
Fe2 C5 1.755(4)
Fe2 C3 1.759(3)
Fe2 S2 2.2613(10)
Fe2 S1 2.2703(9)
Fe2 S5 2.3073(9)
Fe3 C6 1.761(4)
Fe3 C7 1.767(4)
Fe3 S4 2.2769(9)
Fe3 S3 2.2787(9)
Fe3 S6 2.2897(9)
Fe3 Fe4 2.5086(7)
Fe4 C10 1.783(4)
Fe4 C8 1.786(4)
Fe4 C9 1.794(4)
Fe4 S3 2.2619(10)
Fe4 S4 2.2708(9)
Ni1 S6 2.1750(9)
Ni1 S5 2.1754(9)
Ni1 S8 2.1822(9)
Ni1 S7 2.1974(9)
S1 C11 1.817(4)
S2 C13 1.828(4)
S3 C16 1.825(3)
S4 C14 1.828(4)
S5 C23 1.820(3)
S6 C17 1.823(3)
S7 C18 1.822(3)
S7 C19 1.823(3)
S8 C22 1.826(4)
S8 C21 1.827(3)
O1 C1 1.139(4)
O2 C2 1.142(5)
O3 C3 1.152(4)
O4 C4 1.147(4)
O5 C5 1.155(4)
O6 C6 1.148(4)
O7 C7 1.149(4)
O8 C8 1.139(4)
O9 C9 1.139(4)
O10 C10 1.147(4)
C11 C12 1.489(6)
C11 H11A 0.9700
C11 H11B 0.9700
C12 C13 1.504(6)
C12 H12A 0.9700
C12 H12B 0.9700
C13 H13A 0.9700
C13 H13B 0.9700
C14 C15 1.460(5)
C14 H14A 0.9700
C14 H14B 0.9700
C15 C16 1.449(5)
C15 H15A 0.9700
C15 H15B 0.9700
C16 H16A 0.9700
C16 H16B 0.9700
C17 C18 1.513(5)
C17 H17A 0.9700
C17 H17B 0.9700
C18 H18A 0.9700
C18 H18B 0.9700
C19 C20 1.510(5)
C19 H19A 0.9700
C19 H19B 0.9700
C20 C21 1.520(5)
C20 H20A 0.9700
C20 H20B 0.9700
C21 H21A 0.9700
C21 H21B 0.9700
C22 C23 1.507(5)
C22 H22A 0.9700
C22 H22B 0.9700
C23 H23A 0.9700
C23 H23B 0.9700
C24 Cl1 1.689(19)
C24 Cl2 1.728(16)
C24 H24A 0.9700
C24 H24B 0.9700
C24A Cl2 1.671(14)
C24A Cl1A 1.794(17)
C24A H24C 0.9700
C24A H24D 0.9700
C25 Cl3 1.741(9)
C25 Cl3A 1.75(2)
C25 Cl4 1.750(4)
C25 H25A 0.9700
C25 H25B 0.9700

loop_
_geom_hbond_atom_site_label_D
_geom_hbond_atom_site_label_H
_geom_hbond_atom_site_label_A
_geom_hbond_site_symmetry_A
_geom_hbond_distance_DH
_geom_hbond_distance_HA
_geom_hbond_distance_DA
_geom_hbond_angle_DHA
_geom_hbond_publ_flag
C19 H19A O3 . 0.97 2.52 3.440(5) 159 yes
C15 H15B S6 . 0.97 2.83 3.578(4) 134 yes
C13 H13B O4 2_676 0.97 2.57 3.470(5) 154 yes
C20 H20A O8 2_765 0.97 2.57 3.263(5) 128 yes
C24 H24A O7 1_456 0.97 2.44 3.08(2) 123 yes
C24A H24C O7 1_456 0.97 2.42 3.32(2) 154 no

loop_
_geom_torsion_atom_site_label_1
_geom_torsion_atom_site_label_2
_geom_torsion_atom_site_label_3
_geom_torsion_atom_site_label_4
_geom_torsion
C4 Fe1 Fe2 C5 -92.64(18)
C2 Fe1 Fe2 C5 0.50(18)
C1 Fe1 Fe2 C5 142.4(3)
S2 Fe1 Fe2 C5 -173.46(13)
S1 Fe1 Fe2 C5 77.91(13)
C4 Fe1 Fe2 C3 0.38(18)
C2 Fe1 Fe2 C3 93.52(18)
C1 Fe1 Fe2 C3 -124.6(3)
S2 Fe1 Fe2 C3 -80.44(13)
S1 Fe1 Fe2 C3 170.93(13)
C4 Fe1 Fe2 S2 80.83(13)
C2 Fe1 Fe2 S2 173.96(13)
C1 Fe1 Fe2 S2 -44.1(2)
S1 Fe1 Fe2 S2 -108.63(4)
C4 Fe1 Fe2 S1 -170.55(13)
C2 Fe1 Fe2 S1 -77.41(13)
C1 Fe1 Fe2 S1 64.5(2)
S2 Fe1 Fe2 S1 108.63(4)
C4 Fe1 Fe2 S5 130.07(13)
C2 Fe1 Fe2 S5 -136.80(13)
C1 Fe1 Fe2 S5 5.1(2)
S2 Fe1 Fe2 S5 49.24(5)
S1 Fe1 Fe2 S5 -59.39(5)
C6 Fe3 Fe4 C10 5.20(16)
C7 Fe3 Fe4 C10 95.60(16)
S4 Fe3 Fe4 C10 -78.42(12)
S3 Fe3 Fe4 C10 172.88(12)
S6 Fe3 Fe4 C10 -132.06(12)
C6 Fe3 Fe4 C8 -90.97(16)
C7 Fe3 Fe4 C8 -0.57(16)
S4 Fe3 Fe4 C8 -174.59(11)
S3 Fe3 Fe4 C8 76.71(11)
S6 Fe3 Fe4 C8 131.77(12)
C6 Fe3 Fe4 C9 138.8(3)
C7 Fe3 Fe4 C9 -130.8(3)
S4 Fe3 Fe4 C9 55.2(2)
S3 Fe3 Fe4 C9 -53.5(2)
S6 Fe3 Fe4 C9 1.6(2)
C6 Fe3 Fe4 S3 -167.68(12)
C7 Fe3 Fe4 S3 -77.28(12)
S4 Fe3 Fe4 S3 108.70(4)
S6 Fe3 Fe4 S3 55.06(6)
C6 Fe3 Fe4 S4 83.62(12)
C7 Fe3 Fe4 S4 174.02(12)
S3 Fe3 Fe4 S4 -108.70(4)
S6 Fe3 Fe4 S4 -53.64(6)
C5 Fe2 S1 C11 146.3(2)
C3 Fe2 S1 C11 -130.9(4)
S2 Fe2 S1 C11 -54.54(16)
S5 Fe2 S1 C11 39.69(16)
Fe1 Fe2 S1 C11 -106.82(16)
C5 Fe2 S1 Fe1 -106.85(11)
C3 Fe2 S1 Fe1 -24.1(3)
S2 Fe2 S1 Fe1 52.28(3)
S5 Fe2 S1 Fe1 146.51(3)
C4 Fe1 S1 C11 125.4(3)
C2 Fe1 S1 C11 -146.0(2)
C1 Fe1 S1 C11 -48.5(2)
S2 Fe1 S1 C11 53.28(16)
Fe2 Fe1 S1 C11 105.54(16)
C4 Fe1 S1 Fe2 19.9(3)
C2 Fe1 S1 Fe2 108.47(12)
C1 Fe1 S1 Fe2 -154.04(13)
S2 Fe1 S1 Fe2 -52.26(3)
C5 Fe2 S2 C13 123.1(4)
C3 Fe2 S2 C13 -147.83(19)
S1 Fe2 S2 C13 53.60(16)
S5 Fe2 S2 C13 -45.19(16)
Fe1 Fe2 S2 C13 106.04(16)
C5 Fe2 S2 Fe1 17.0(3)
C3 Fe2 S2 Fe1 106.13(11)
S1 Fe2 S2 Fe1 -52.44(3)
S5 Fe2 S2 Fe1 -151.23(3)
C4 Fe1 S2 C13 155.00(18)
C2 Fe1 S2 C13 -121.5(4)
C1 Fe1 S2 C13 56.29(17)
S1 Fe1 S2 C13 -52.24(14)
Fe2 Fe1 S2 C13 -104.63(14)
C4 Fe1 S2 Fe2 -100.38(11)
C2 Fe1 S2 Fe2 -16.8(4)
C1 Fe1 S2 Fe2 160.92(11)
S1 Fe1 S2 Fe2 52.38(3)
C10 Fe4 S3 C16 -128.5(3)
C8 Fe4 S3 C16 141.69(18)
C9 Fe4 S3 C16 44.16(18)
S4 Fe4 S3 C16 -57.98(14)
Fe3 Fe4 S3 C16 -110.49(14)
C10 Fe4 S3 Fe3 -18.0(3)
C8 Fe4 S3 Fe3 -107.82(11)
C9 Fe4 S3 Fe3 154.65(12)
S4 Fe4 S3 Fe3 52.51(3)
C6 Fe3 S3 C16 128.4(3)
C7 Fe3 S3 C16 -148.79(19)
S4 Fe3 S3 C16 48.53(16)
S6 Fe3 S3 C16 -51.03(16)
Fe4 Fe3 S3 C16 100.90(16)
C6 Fe3 S3 Fe4 27.5(3)
C7 Fe3 S3 Fe4 110.31(11)
S4 Fe3 S3 Fe4 -52.37(3)
S6 Fe3 S3 Fe4 -151.92(3)
C10 Fe4 S4 C14 -145.83(19)
C8 Fe4 S4 C14 123.3(3)
C9 Fe4 S4 C14 -45.33(18)
S3 Fe4 S4 C14 56.01(14)
Fe3 Fe4 S4 C14 108.64(14)
C10 Fe4 S4 Fe3 105.53(12)
C8 Fe4 S4 Fe3 14.6(3)
C9 Fe4 S4 Fe3 -153.97(12)
S3 Fe4 S4 Fe3 -52.63(3)
C6 Fe3 S4 C14 156.07(18)
C7 Fe3 S4 C14 -121.3(4)
S3 Fe3 S4 C14 -50.61(14)
S6 Fe3 S4 C14 49.78(15)
Fe4 Fe3 S4 C14 -102.76(14)
C6 Fe3 S4 Fe4 -101.17(12)
C7 Fe3 S4 Fe4 -18.5(4)
S3 Fe3 S4 Fe4 52.14(3)
S6 Fe3 S4 Fe4 152.54(3)
S6 Ni1 S5 C23 -157.74(13)
S8 Ni1 S5 C23 17.11(13)
S7 Ni1 S5 C23 121.3(4)
S6 Ni1 S5 Fe2 87.40(4)
S8 Ni1 S5 Fe2 -97.75(4)
S7 Ni1 S5 Fe2 6.4(4)
C5 Fe2 S5 C23 -16.11(18)
C3 Fe2 S5 C23 -110.16(17)
S2 Fe2 S5 C23 159.25(12)
S1 Fe2 S5 C23 73.44(12)
Fe1 Fe2 S5 C23 120.04(12)
C5 Fe2 S5 Ni1 92.21(14)
C3 Fe2 S5 Ni1 -1.84(13)
S2 Fe2 S5 Ni1 -92.43(4)
S1 Fe2 S5 Ni1 -178.24(4)
Fe1 Fe2 S5 Ni1 -131.64(4)
S5 Ni1 S6 C17 -144.38(12)
S8 Ni1 S6 C17 123.6(4)
S7 Ni1 S6 C17 30.69(12)
S5 Ni1 S6 Fe3 100.88(4)
S8 Ni1 S6 Fe3 8.9(4)
S7 Ni1 S6 Fe3 -84.05(4)
C6 Fe3 S6 C17 -45.78(17)
C7 Fe3 S6 C17 -135.81(16)
S4 Fe3 S6 C17 47.03(12)
S3 Fe3 S6 C17 133.94(12)
Fe4 Fe3 S6 C17 90.02(13)
C6 Fe3 S6 Ni1 60.67(13)
C7 Fe3 S6 Ni1 -29.36(12)
S4 Fe3 S6 Ni1 153.48(3)
S3 Fe3 S6 Ni1 -119.61(4)
Fe4 Fe3 S6 Ni1 -163.53(4)
S6 Ni1 S7 C18 -12.91(13)
S5 Ni1 S7 C18 68.0(4)
S8 Ni1 S7 C18 172.23(13)
S6 Ni1 S7 C19 -120.04(12)
S5 Ni1 S7 C19 -39.2(5)
S8 Ni1 S7 C19 65.10(12)
S6 Ni1 S8 C22 97.6(4)
S5 Ni1 S8 C22 5.75(13)
S7 Ni1 S8 C22 -169.41(13)
S6 Ni1 S8 C21 -156.7(4)
S5 Ni1 S8 C21 111.45(12)
S7 Ni1 S8 C21 -63.71(12)
C4 Fe1 C1 O1 15(7)
C2 Fe1 C1 O1 -78(7)
S2 Fe1 C1 O1 103(7)
S1 Fe1 C1 O1 -168(7)
Fe2 Fe1 C1 O1 139(7)
C4 Fe1 C2 O2 -3(13)
C1 Fe1 C2 O2 97(13)
S2 Fe1 C2 O2 -85(13)
S1 Fe1 C2 O2 -154(13)
Fe2 Fe1 C2 O2 -99(13)
C5 Fe2 C3 O3 71(4)
S2 Fe2 C3 O3 -87(4)
S1 Fe2 C3 O3 -12(4)
S5 Fe2 C3 O3 18E1(10)
Fe1 Fe2 C3 O3 -32(4)
C2 Fe1 C4 O4 -90(9)
C1 Fe1 C4 O4 172(8)
S2 Fe1 C4 O4 70(9)
S1 Fe1 C4 O4 -2(9)
Fe2 Fe1 C4 O4 14(9)
C3 Fe2 C5 O5 -88(5)
S2 Fe2 C5 O5 1(6)
S1 Fe2 C5 O5 70(5)
S5 Fe2 C5 O5 169(5)
Fe1 Fe2 C5 O5 16(5)
C7 Fe3 C6 O6 -60(4)
S4 Fe3 C6 O6 102(4)
S3 Fe3 C6 O6 23(4)
S6 Fe3 C6 O6 -157(4)
Fe4 Fe3 C6 O6 46(4)
C6 Fe3 C7 O7 34(9)
S4 Fe3 C7 O7 -49(9)
S3 Fe3 C7 O7 -119(9)
S6 Fe3 C7 O7 140(9)
Fe4 Fe3 C7 O7 -65(9)
C10 Fe4 C8 O8 18E1(10)
C9 Fe4 C8 O8 75(8)
S3 Fe4 C8 O8 -27(8)
S4 Fe4 C8 O8 -94(8)
Fe3 Fe4 C8 O8 -82(8)
C10 Fe4 C9 O9 -122(17)
C8 Fe4 C9 O9 -27(17)
S3 Fe4 C9 O9 61(17)
S4 Fe4 C9 O9 149(17)
Fe3 Fe4 C9 O9 105(17)
C8 Fe4 C10 O10 96(10)
C9 Fe4 C10 O10 -165(10)
S3 Fe4 C10 O10 8(10)
S4 Fe4 C10 O10 -63(10)
Fe3 Fe4 C10 O10 -8(10)
Fe2 S1 C11 C12 66.6(3)
Fe1 S1 C11 C12 -7.1(4)
S1 C11 C12 C13 -63.0(4)
C11 C12 C13 S2 63.8(4)
Fe2 S2 C13 C12 -66.6(3)
Fe1 S2 C13 C12 6.8(3)
Fe4 S4 C14 C15 -58.3(4)
Fe3 S4 C14 C15 14.7(4)
S4 C14 C15 C16 49.9(6)
C14 C15 C16 S3 -53.0(6)
Fe4 S3 C16 C15 64.1(4)
Fe3 S3 C16 C15 -8.9(4)
Ni1 S6 C17 C18 -48.1(3)
Fe3 S6 C17 C18 60.9(3)
S6 C17 C18 S7 41.3(3)
C19 S7 C18 C17 94.0(3)
Ni1 S7 C18 C17 -13.7(3)
C18 S7 C19 C20 179.8(2)
Ni1 S7 C19 C20 -71.2(2)
S7 C19 C20 C21 69.7(4)
C19 C20 C21 S8 -68.6(4)
C22 S8 C21 C20 177.2(2)
Ni1 S8 C21 C20 68.8(2)
C21 S8 C22 C23 -140.8(2)
Ni1 S8 C22 C23 -33.2(2)
S8 C22 C23 S5 51.1(3)
Ni1 S5 C23 C22 -43.7(3)
Fe2 S5 C23 C22 66.2(3)
Cl1A C24A Cl2 C24 77.7(16)
Cl1 C24 Cl2 C24A -74.2(14)

_cod_database_fobs_code 2242385
